data_7233928
loop_
_publ_author_name
'Benjamin D. Lindner'
'Fabian Paulus'
'Anthony L. Appleton'
'Manuel Schaffroth'
'Jens U. Engelhart'
'Korwin M. Schelkle'
'Olena Tverskoy'
'Frank Rominger'
'Manuel Hamburger'
'Uwe H. F. Bunz'

_publ_section_title
;
 Electron-transporting phenazinothiadiazoles with engineered
 microstructure
;
_journal_name_full 'Journal of Materials Chemistry C'
_journal_page_first 9609
_journal_page_last 9612
_journal_paper_doi 10.1039/C4TC01992J
_journal_volume 2
_journal_year 2014
_chemical_formula_sum 'C36 H24 Cu2 N4 O4'
_chemical_formula_weight 703.67
_space_group_IT_number 14
_space_group_name_Hall '-P 2ybc'
_space_group_name_H-M_alt 'P 1 21/c 1'
_atom_sites_solution_hydrogens geom
_atom_sites_solution_primary direct
_atom_sites_solution_secondary difmap
_cell_angle_alpha 90.00
_cell_angle_beta 102.317(2)
_cell_angle_gamma 90.00
_cell_formula_units_Z 2
_cell_length_a 10.6258(12)
_cell_length_b 8.5953(10)
_cell_length_c 15.2192(17)
_cell_measurement_temperature 293(2)
_cell_volume 1358.0(3)
_computing_structure_refinement 'SHELXL-97 (Sheldrick, 1997)'
_computing_structure_solution 'SHELXS-97 (Sheldrick, 1990)'
_diffrn_ambient_temperature 293(2)
_diffrn_measured_fraction_theta_full 0.997
_diffrn_measured_fraction_theta_max 0.997
_diffrn_radiation_monochromator graphite
_diffrn_radiation_source 'fine-focus sealed tube'
_diffrn_radiation_type MoK\a
_diffrn_radiation_wavelength 0.71073
_diffrn_reflns_av_R_equivalents 0.0658
_diffrn_reflns_av_sigmaI/netI 0.0520
_diffrn_reflns_limit_h_max 13
_diffrn_reflns_limit_h_min -6
_diffrn_reflns_limit_k_max 10
_diffrn_reflns_limit_k_min -10
_diffrn_reflns_limit_l_max 18
_diffrn_reflns_limit_l_min -18
_diffrn_reflns_number 7026
_diffrn_reflns_theta_full 26.00
_diffrn_reflns_theta_max 26.00
_diffrn_reflns_theta_min 1.96
_exptl_absorpt_coefficient_mu 1.620
_exptl_crystal_density_diffrn 1.721
_exptl_crystal_density_method 'not measured'
_exptl_crystal_F_000 716
_refine_diff_density_max 0.574
_refine_diff_density_min -0.352
_refine_diff_density_rms 0.084
_refine_ls_extinction_method none
_refine_ls_goodness_of_fit_ref 1.144
_refine_ls_hydrogen_treatment mixed
_refine_ls_matrix_type full
_refine_ls_number_parameters 208
_refine_ls_number_reflns 2664
_refine_ls_number_restraints 0
_refine_ls_restrained_S_all 1.144
_refine_ls_R_factor_all 0.0551
_refine_ls_R_factor_gt 0.0485
_refine_ls_shift/su_max 0.000
_refine_ls_shift/su_mean 0.000
_refine_ls_structure_factor_coef Fsqd
_refine_ls_weighting_details 'calc w=1/[\s^2^(Fo^2^)+(0.0475P)^2^+0.8035P] where P=(Fo^2^+2Fc^2^)/3'
_refine_ls_weighting_scheme calc
_refine_ls_wR_factor_gt 0.1119
_refine_ls_wR_factor_ref 0.1152
_reflns_number_gt 2374
_reflns_number_total 2664
_reflns_threshold_expression >2sigma(I)
_cod_data_source_file 1000003.cif
_cod_data_source_block PCOD1000003
_cod_database_code 7233928

loop_
_symmetry_equiv_pos_as_xyz
'x, y, z'
'-x, y+1/2, -z+1/2'
'-x, -y, -z'
'x, -y-1/2, z-1/2'

loop_
_atom_site_label
_atom_site_type_symbol
_atom_site_fract_x
_atom_site_fract_y
_atom_site_fract_z
_atom_site_U_iso_or_equiv
_atom_site_adp_type
_atom_site_occupancy
_atom_site_symmetry_multiplicity
_atom_site_calc_flag
_atom_site_refinement_flags
_atom_site_disorder_assembly
_atom_site_disorder_group
Cu1 Cu 0.62317(4) 0.87915(5) 0.05070(3) 0.02941(17) Uani 1 1 d . . .
N1 N 0.7454(2) 0.9971(3) -0.00453(17) 0.0271(6) Uani 1 1 d . . .
N2 N 0.5117(2) 0.7390(3) 0.10334(17) 0.0277(6) Uani 1 1 d . . .
O1 O 0.7425(2) 0.9216(3) 0.16208(15) 0.0334(6) Uani 1 1 d . . .
O2 O 0.5053(2) 0.8345(3) -0.06175(16) 0.0370(6) Uani 1 1 d . . .
C1 C 0.8317(3) 1.0212(4) 0.1510(2) 0.0276(7) Uani 1 1 d . . .
C2 C 0.9226(3) 1.0866(4) 0.2194(2) 0.0357(8) Uani 1 1 d . . .
H2 H 0.9240 1.0603 0.2789 0.043 Uiso 1 1 calc R . .
C3 C 1.0124(3) 1.1922(4) 0.1995(3) 0.0393(9) Uani 1 1 d . . .
H3 H 1.0723 1.2352 0.2469 0.047 Uiso 1 1 calc R . .
C4 C 1.0165(3) 1.2350(5) 0.1150(3) 0.0403(9) Uani 1 1 d . . .
H4 H 1.0768 1.3074 0.1049 0.048 Uiso 1 1 calc R . .
C5 C 0.9282(3) 1.1688(4) 0.0416(2) 0.0325(8) Uani 1 1 d . . .
C6 C 0.9230(3) 1.1996(5) -0.0499(2) 0.0392(9) Uani 1 1 d . . .
H6 H 0.9813 1.2688 -0.0662 0.047 Uiso 1 1 calc R . .
C7 C 0.8335(4) 1.1289(4) -0.1148(3) 0.0386(9) Uani 1 1 d . . .
H7 H 0.8314 1.1473 -0.1753 0.046 Uiso 1 1 calc R . .
C8 C 0.7445(3) 1.0280(4) -0.0892(2) 0.0328(8) Uani 1 1 d . . .
H8 H 0.6825 0.9810 -0.1337 0.039 Uiso 1 1 calc R . .
C9 C 0.8371(3) 1.0642(4) 0.0607(2) 0.0271(7) Uani 1 1 d . . .
C10 C 0.4266(3) 0.7202(4) -0.0529(2) 0.0285(7) Uani 1 1 d . . .
C11 C 0.3434(3) 0.6477(4) -0.1223(2) 0.0346(8) Uani 1 1 d . . .
H11 H 0.3414 0.6784 -0.1812 0.042 Uiso 1 1 calc R . .
C12 C 0.2614(3) 0.5279(4) -0.1059(3) 0.0378(9) Uani 1 1 d . . .
H12 H 0.2062 0.4808 -0.1542 0.045 Uiso 1 1 calc R . .
C13 C 0.2610(3) 0.4794(4) -0.0211(2) 0.0357(8) Uani 1 1 d . . .
H13 H 0.2061 0.3996 -0.0121 0.043 Uiso 1 1 calc R . .
C14 C 0.3425(3) 0.5485(4) 0.0527(2) 0.0295(7) Uani 1 1 d . . .
C15 C 0.3492(3) 0.5115(4) 0.1442(2) 0.0345(8) Uani 1 1 d . . .
H15 H 0.2958 0.4348 0.1592 0.041 Uiso 1 1 calc R . .
C16 C 0.4336(3) 0.5876(4) 0.2107(2) 0.0348(8) Uani 1 1 d . . .
H16 H 0.4364 0.5652 0.2708 0.042 Uiso 1 1 calc R . .
C17 C 0.5155(3) 0.6993(4) 0.1867(2) 0.0331(8) Uani 1 1 d . . .
H17 H 0.5753 0.7475 0.2320 0.040 Uiso 1 1 calc R . .
C18 C 0.4264(3) 0.6669(4) 0.0362(2) 0.0265(7) Uani 1 1 d . . .

loop_
_atom_site_aniso_label
_atom_site_aniso_U_11
_atom_site_aniso_U_22
_atom_site_aniso_U_33
_atom_site_aniso_U_23
_atom_site_aniso_U_13
_atom_site_aniso_U_12
Cu1 0.0242(2) 0.0351(3) 0.0278(2) 0.00262(17) 0.00296(16) -0.00648(17)
N1 0.0232(13) 0.0293(15) 0.0293(14) 0.0023(11) 0.0069(11) 0.0018(11)
N2 0.0236(14) 0.0321(15) 0.0276(14) 0.0016(12) 0.0055(11) -0.0010(12)
O1 0.0294(12) 0.0423(14) 0.0268(12) 0.0012(10) 0.0026(10) -0.0057(11)
O2 0.0336(13) 0.0440(14) 0.0306(13) 0.0066(11) 0.0006(10) -0.0140(11)
C1 0.0220(15) 0.0243(17) 0.0350(18) 0.0001(14) 0.0029(13) 0.0018(13)
C2 0.0368(19) 0.034(2) 0.0341(19) -0.0032(15) 0.0032(15) 0.0018(16)
C3 0.0309(18) 0.037(2) 0.045(2) -0.0045(17) -0.0029(16) -0.0007(16)
C4 0.0287(19) 0.040(2) 0.050(2) 0.0013(18) 0.0038(17) -0.0059(16)
C5 0.0256(17) 0.0296(18) 0.042(2) 0.0009(15) 0.0069(15) 0.0019(14)
C6 0.0298(18) 0.044(2) 0.046(2) 0.0057(18) 0.0127(16) -0.0031(17)
C7 0.038(2) 0.045(2) 0.0339(19) 0.0078(16) 0.0115(16) 0.0042(17)
C8 0.0308(18) 0.035(2) 0.0321(18) -0.0018(15) 0.0058(14) 0.0021(15)
C9 0.0221(16) 0.0259(17) 0.0326(17) -0.0033(14) 0.0042(13) 0.0030(13)
C10 0.0205(15) 0.0315(18) 0.0320(17) 0.0006(14) 0.0023(13) 0.0015(14)
C11 0.0311(18) 0.040(2) 0.0313(18) 0.0019(15) 0.0043(14) -0.0001(16)
C12 0.0279(18) 0.040(2) 0.043(2) -0.0103(17) 0.0022(16) -0.0050(16)
C13 0.0260(17) 0.033(2) 0.047(2) 0.0006(16) 0.0055(15) -0.0052(15)
C14 0.0242(17) 0.0287(18) 0.0376(18) -0.0011(15) 0.0115(14) 0.0034(14)
C15 0.0319(18) 0.0300(18) 0.044(2) 0.0060(16) 0.0146(16) -0.0002(15)
C16 0.0384(19) 0.039(2) 0.0298(18) 0.0052(15) 0.0131(15) 0.0064(16)
C17 0.0382(19) 0.0314(19) 0.0280(17) -0.0007(14) 0.0031(15) 0.0032(16)
C18 0.0222(16) 0.0261(16) 0.0311(17) 0.0001(13) 0.0051(13) 0.0024(13)

loop_
_atom_type_symbol
_atom_type_description
_atom_type_scat_dispersion_real
_atom_type_scat_dispersion_imag
_atom_type_scat_source
C C 0.0033 0.0016 'International Tables Vol C Tables 4.2.6.8 and 6.1.1.4'
H H 0.0000 0.0000 'International Tables Vol C Tables 4.2.6.8 and 6.1.1.4'
N N 0.0061 0.0033 'International Tables Vol C Tables 4.2.6.8 and 6.1.1.4'
O O 0.0106 0.0060 'International Tables Vol C Tables 4.2.6.8 and 6.1.1.4'
Cu Cu 0.3201 1.2651 'International Tables Vol C Tables 4.2.6.8 and 6.1.1.4'

loop_
_geom_angle_atom_site_label_1
_geom_angle_atom_site_label_2
_geom_angle_atom_site_label_3
_geom_angle
_geom_angle_site_symmetry_1
_geom_angle_site_symmetry_3
O1 Cu1 O2 179.11(11) . .
O1 Cu1 N1 84.72(10) . .
O2 Cu1 N1 94.95(10) . .
O1 Cu1 N2 95.60(10) . .
O2 Cu1 N2 84.64(10) . .
N1 Cu1 N2 173.32(11) . .
C8 N1 C9 119.0(3) . .
C8 N1 Cu1 130.8(2) . .
C9 N1 Cu1 109.9(2) . .
C17 N2 C18 119.2(3) . .
C17 N2 Cu1 131.1(2) . .
C18 N2 Cu1 109.5(2) . .
C1 O1 Cu1 111.6(2) . .
C10 O2 Cu1 111.3(2) . .
O1 C1 C2 125.2(3) . .
O1 C1 C9 117.9(3) . .
C2 C1 C9 117.0(3) . .
C1 C2 C3 120.1(3) . .
C1 C2 H2 120.0 . .
C3 C2 H2 120.0 . .
C4 C3 C2 123.2(3) . .
C4 C3 H3 118.4 . .
C2 C3 H3 118.4 . .
C3 C4 C5 119.6(3) . .
C3 C4 H4 120.2 . .
C5 C4 H4 120.2 . .
C9 C5 C6 116.4(3) . .
C9 C5 C4 117.7(3) . .
C6 C5 C4 125.8(3) . .
C7 C6 C5 120.6(3) . .
C7 C6 H6 119.7 . .
C5 C6 H6 119.7 . .
C6 C7 C8 119.0(3) . .
C6 C7 H7 120.5 . .
C8 C7 H7 120.5 . .
N1 C8 C7 122.3(3) . .
N1 C8 H8 118.9 . .
C7 C8 H8 118.9 . .
N1 C9 C5 122.7(3) . .
N1 C9 C1 114.9(3) . .
C5 C9 C1 122.4(3) . .
O2 C10 C11 125.4(3) . .
O2 C10 C18 117.7(3) . .
C11 C10 C18 116.9(3) . .
C10 C11 C12 121.2(3) . .
C10 C11 H11 119.4 . .
C12 C11 H11 119.4 . .
C13 C12 C11 121.5(3) . .
C13 C12 H12 119.3 . .
C11 C12 H12 119.3 . .
C12 C13 C14 120.4(3) . .
C12 C13 H13 119.8 . .
C14 C13 H13 119.8 . .
C13 C14 C18 118.1(3) . .
C13 C14 C15 126.0(3) . .
C18 C14 C15 115.9(3) . .
C16 C15 C14 120.5(3) . .
C16 C15 H15 119.7 . .
C14 C15 H15 119.7 . .
C15 C16 C17 118.9(3) . .
C15 C16 H16 120.6 . .
C17 C16 H16 120.6 . .
N2 C17 C16 122.8(3) . .
N2 C17 H17 118.6 . .
C16 C17 H17 118.6 . .
N2 C18 C14 122.7(3) . .
N2 C18 C10 115.5(3) . .
C14 C18 C10 121.9(3) . .

loop_
_geom_bond_atom_site_label_1
_geom_bond_atom_site_label_2
_geom_bond_distance
_geom_bond_site_symmetry_2
Cu1 O1 1.922(2) .
Cu1 O2 1.932(2) .
Cu1 N1 1.972(3) .
Cu1 N2 1.975(3) .
N1 C8 1.314(4) .
N1 C9 1.362(4) .
N2 C17 1.306(4) .
N2 C18 1.362(4) .
O1 C1 1.315(4) .
O2 C10 1.315(4) .
C1 C2 1.380(5) .
C1 C9 1.435(5) .
C2 C3 1.397(5) .
C2 H2 0.9300 .
C3 C4 1.348(5) .
C3 H3 0.9300 .
C4 C5 1.415(5) .
C4 H4 0.9300 .
C5 C9 1.398(5) .
C5 C6 1.407(5) .
C6 C7 1.359(5) .
C6 H6 0.9300 .
C7 C8 1.398(5) .
C7 H7 0.9300 .
C8 H8 0.9300 .
C10 C11 1.374(5) .
C10 C18 1.432(5) .
C11 C12 1.405(5) .
C11 H11 0.9300 .
C12 C13 1.357(5) .
C12 H12 0.9300 .
C13 C14 1.396(5) .
C13 H13 0.9300 .
C14 C18 1.410(5) .
C14 C15 1.415(5) .
C15 C16 1.367(5) .
C15 H15 0.9300 .
C16 C17 1.396(5) .
C16 H16 0.9300 .
C17 H17 0.9300 .
